data_1502644
loop_
_publ_author_name
'Wang, Xiang-Shan'
'Yang, Ke'
'Zhou, Jie'
'Tu, Shu-Jiang'

_publ_section_title
;
 Facile Method for the Combinatorial Synthesis of 2,2-Disubstituted
 Quinazolin-4(1H)-one Derivatives Catalyzed by Iodine in Ionic Liquids
;
_journal_coden_ASTM JCCHFF
_journal_issue 4
_journal_name_full 'Journal of Combinatorial Chemistry'
_journal_page_first 417
_journal_page_last 421
_journal_paper_doi 10.1021/cc900174p
_journal_volume 12
_journal_year 2010
_chemical_formula_sum 'C14 H18 N2 O'
_chemical_formula_weight 230.30
_space_group_IT_number 15
_symmetry_cell_setting monoclinic
_symmetry_space_group_name_Hall '-C 2yc'
_symmetry_space_group_name_H-M 'C 1 2/c 1'
_atom_sites_solution_hydrogens geom
_atom_sites_solution_primary direct
_atom_sites_solution_secondary difmap
_audit_creation_method SHELXL-97
_cell_angle_alpha 90.00
_cell_angle_beta 131.752(3)
_cell_angle_gamma 90.00
_cell_formula_units_Z 32
_cell_length_a 39.9096(12)
_cell_length_b 11.2986(3)
_cell_length_c 29.6340(10)
_cell_measurement_reflns_used 9995
_cell_measurement_temperature 296(2)
_cell_measurement_theta_max 0.00
_cell_measurement_theta_min 0.00
_cell_volume 9969.0(7)
_computing_cell_refinement 'Bruker SMART'
_computing_data_collection 'Bruker SMART'
_computing_data_reduction 'Bruker SAINT'
_computing_molecular_graphics 'Bruker SHELXTL'
_computing_publication_material 'Bruker SHELXTL'
_computing_structure_refinement 'SHELXL-97 (Sheldrick, 1997)'
_computing_structure_solution 'SHELXS-97 (Sheldrick, 1990)'
_diffrn_ambient_temperature 296(2)
_diffrn_measured_fraction_theta_full 0.994
_diffrn_measured_fraction_theta_max 0.994
_diffrn_measurement_device_type 'CCD area detector'
_diffrn_measurement_method 'phi and omega scans'
_diffrn_radiation_monochromator graphite
_diffrn_radiation_source 'fine-focus sealed tube'
_diffrn_radiation_type MoK\a
_diffrn_radiation_wavelength 0.71073
_diffrn_reflns_av_R_equivalents 0.0434
_diffrn_reflns_av_sigmaI/netI 0.0290
_diffrn_reflns_limit_h_max 47
_diffrn_reflns_limit_h_min -47
_diffrn_reflns_limit_k_max 13
_diffrn_reflns_limit_k_min -13
_diffrn_reflns_limit_l_max 35
_diffrn_reflns_limit_l_min -35
_diffrn_reflns_number 63500
_diffrn_reflns_theta_full 25.02
_diffrn_reflns_theta_max 25.02
_diffrn_reflns_theta_min 1.37
_exptl_absorpt_coefficient_mu 0.078
_exptl_absorpt_correction_type none
_exptl_crystal_colour colourless
_exptl_crystal_density_diffrn 1.228
_exptl_crystal_density_meas 0
_exptl_crystal_density_method 'not measured'
_exptl_crystal_description block
_exptl_crystal_F_000 3968
_exptl_crystal_size_max 0.44
_exptl_crystal_size_mid 0.272
_exptl_crystal_size_min 0.145
_refine_diff_density_max 1.027
_refine_diff_density_min -0.290
_refine_diff_density_rms 0.053
_refine_ls_extinction_coef 0.00030(9)
_refine_ls_extinction_expression Fc^*^=kFc[1+0.001xFc^2^\l^3^/sin(2\q)]^-1/4^
_refine_ls_extinction_method SHELXL
_refine_ls_goodness_of_fit_ref 1.063
_refine_ls_hydrogen_treatment mixed
_refine_ls_matrix_type full
_refine_ls_number_parameters 646
_refine_ls_number_reflns 8755
_refine_ls_number_restraints 0
_refine_ls_restrained_S_all 1.063
_refine_ls_R_factor_all 0.0893
_refine_ls_R_factor_gt 0.0637
_refine_ls_shift/su_max 0.000
_refine_ls_shift/su_mean 0.000
_refine_ls_structure_factor_coef Fsqd
_refine_ls_weighting_details 'calc w=1/[\s^2^(Fo^2^)+(0.1119P)^2^+9.2171P] where P=(Fo^2^+2Fc^2^)/3'
_refine_ls_weighting_scheme calc
_refine_ls_wR_factor_gt 0.1871
_refine_ls_wR_factor_ref 0.2108
_reflns_number_gt 6152
_reflns_number_total 8755
_reflns_threshold_expression >2sigma(I)
_cod_data_source_file cc900174p_si_003.cif
_cod_data_source_block a
_cod_depositor_comments
;
The following automatic conversions were performed:

'_symmetry_cell_setting' value 'Monoclinic' changed to 'monoclinic'
according to /home/saulius/struct/CIF-dictionaries/cif_core.dic
dictionary named 'cif_core.dic' version 2.4.2 from 2011-04-26.

Automatic conversion script
Id: cif_fix_values 1715 2011-07-08 13:25:40Z adriana 

 Updated bibliographic information.

 Antanas Vaitkus,
 2019-10-03
;
_cod_original_cell_volume 9969.0(5)
_cod_original_sg_symbol_H-M C2/c
_cod_database_code 1502644

loop_
_symmetry_equiv_pos_as_xyz
'x, y, z'
'-x, y, -z+1/2'
'x+1/2, y+1/2, z'
'-x+1/2, y+1/2, -z+1/2'
'-x, -y, -z'
'x, -y, z-1/2'
'-x+1/2, -y+1/2, -z'
'x+1/2, -y+1/2, z-1/2'

loop_
_atom_site_label
_atom_site_type_symbol
_atom_site_fract_x
_atom_site_fract_y
_atom_site_fract_z
_atom_site_U_iso_or_equiv
_atom_site_adp_type
_atom_site_occupancy
_atom_site_symmetry_multiplicity
_atom_site_calc_flag
_atom_site_refinement_flags
O1 O 0.36739(6) 0.28870(16) 0.22705(9) 0.0575(5) Uani 1 1 d .
N1 N 0.30715(7) 0.1728(2) 0.18598(10) 0.0477(5) Uani 1 1 d .
N2 N 0.23469(8) 0.2514(2) 0.12542(11) 0.0552(6) Uani 1 1 d .
C3 C 0.29761(9) 0.3819(2) 0.18067(11) 0.0457(6) Uani 1 1 d .
C2 C 0.32671(8) 0.2789(2) 0.20048(11) 0.0438(6) Uani 1 1 d .
C8 C 0.25121(9) 0.3641(2) 0.14191(11) 0.0476(6) Uani 1 1 d .
C1 C 0.26221(8) 0.1520(2) 0.16433(11) 0.0456(6) Uani 1 1 d .
C4 C 0.31486(11) 0.4964(2) 0.19582(14) 0.0570(7) Uani 1 1 d .
H4A H 0.3457 0.5082 0.2221 0.068 Uiso 1 1 calc R
C14 C 0.26630(10) 0.1454(3) 0.21958(12) 0.0543(7) Uani 1 1 d .
H14A H 0.2929 0.0999 0.2508 0.065 Uiso 1 1 calc R
H14B H 0.2709 0.2250 0.2351 0.065 Uiso 1 1 calc R
C9 C 0.24280(10) 0.0397(3) 0.12615(13) 0.0595(7) Uani 1 1 d .
H9A H 0.2103 0.0453 0.0985 0.071 Uiso 1 1 calc R
H9B H 0.2510 0.0387 0.1018 0.071 Uiso 1 1 calc R
C7 C 0.22310(11) 0.4630(3) 0.11891(14) 0.0632(8) Uani 1 1 d .
H7A H 0.1922 0.4529 0.0935 0.076 Uiso 1 1 calc R
C13 C 0.22685(11) 0.0915(3) 0.20877(16) 0.0683(8) Uani 1 1 d .
H13A H 0.1996 0.1087 0.1677 0.082 Uiso 1 1 calc R
H13B H 0.2242 0.1280 0.2359 0.082 Uiso 1 1 calc R
C6 C 0.24088(12) 0.5750(3) 0.13361(15) 0.0725(9) Uani 1 1 d .
H6A H 0.2218 0.6400 0.1173 0.087 Uiso 1 1 calc R
C10 C 0.25608(12) -0.0760(3) 0.15786(17) 0.0746(9) Uani 1 1 d .
H10A H 0.2872 -0.0714 0.1953 0.090 Uiso 1 1 calc R
H10B H 0.2541 -0.1364 0.1329 0.090 Uiso 1 1 calc R
C5 C 0.28632(13) 0.5925(3) 0.17193(16) 0.0717(9) Uani 1 1 d .
H5A H 0.2979 0.6689 0.1818 0.086 Uiso 1 1 calc R
C12 C 0.23113(13) -0.0417(3) 0.21840(17) 0.0767(9) Uani 1 1 d .
H12A H 0.2601 -0.0584 0.2580 0.092 Uiso 1 1 calc R
H12B H 0.2082 -0.0678 0.2189 0.092 Uiso 1 1 calc R
C11 C 0.22699(12) -0.1138(3) 0.17236(17) 0.0752(9) Uani 1 1 d .
H11A H 0.1958 -0.1123 0.1350 0.090 Uiso 1 1 calc R
H11B H 0.2343 -0.1952 0.1863 0.090 Uiso 1 1 calc R
O3 O 0.10179(7) 0.52186(18) -0.01900(9) 0.0616(5) Uani 1 1 d .
N5 N 0.10652(8) 0.4195(2) 0.05028(11) 0.0509(6) Uani 1 1 d .
N6 N 0.12217(8) 0.5135(2) 0.13289(11) 0.0537(6) Uani 1 1 d .
C31 C 0.10135(8) 0.6288(2) 0.04966(12) 0.0463(6) Uani 1 1 d .
C36 C 0.11222(8) 0.6213(2) 0.10539(12) 0.0470(6) Uani 1 1 d .
C30 C 0.10246(8) 0.5200(2) 0.02349(12) 0.0471(6) Uani 1 1 d .
C29 C 0.10245(8) 0.4070(2) 0.09534(12) 0.0472(6) Uani 1 1 d .
C32 C 0.09274(10) 0.7379(3) 0.02246(14) 0.0602(7) Uani 1 1 d .
H32A H 0.0854 0.7423 -0.0146 0.072 Uiso 1 1 calc R
C34 C 0.10677(11) 0.8325(3) 0.10516(17) 0.0688(9) Uani 1 1 d .
H34A H 0.1089 0.9016 0.1240 0.083 Uiso 1 1 calc R
C35 C 0.11545(10) 0.7266(3) 0.13299(14) 0.0591(7) Uani 1 1 d .
H35A H 0.1236 0.7241 0.1706 0.071 Uiso 1 1 calc R
C42 C 0.05300(9) 0.3971(3) 0.06496(15) 0.0610(8) Uani 1 1 d .
H42A H 0.0507 0.4206 0.0943 0.073 Uiso 1 1 calc R
H42B H 0.0361 0.4542 0.0322 0.073 Uiso 1 1 calc R
C33 C 0.09487(11) 0.8399(3) 0.04956(17) 0.0701(9) Uani 1 1 d .
H33A H 0.0884 0.9128 0.0307 0.084 Uiso 1 1 calc R
C37 C 0.13056(10) 0.3001(3) 0.13455(14) 0.0629(8) Uani 1 1 d .
H37A H 0.1274 0.2405 0.1084 0.075 Uiso 1 1 calc R
H37B H 0.1618 0.3244 0.1627 0.075 Uiso 1 1 calc R
C41 C 0.03027(12) 0.2785(3) 0.03961(16) 0.0763(9) Uani 1 1 d .
H41A H -0.0015 0.2915 0.0058 0.092 Uiso 1 1 calc R
H41B H 0.0424 0.2391 0.0241 0.092 Uiso 1 1 calc R
C38 C 0.12124(15) 0.2426(4) 0.16966(19) 0.1000(13) Uani 1 1 d .
H38A H 0.1142 0.3032 0.1854 0.120 Uiso 1 1 calc R
H38B H 0.1483 0.2025 0.2040 0.120 Uiso 1 1 calc R
C39 C 0.08185(15) 0.1511(3) 0.1331(2) 0.0879(11) Uani 1 1 d .
H39A H 0.0883 0.0939 0.1153 0.105 Uiso 1 1 calc R
H39B H 0.0818 0.1086 0.1615 0.105 Uiso 1 1 calc R
C40 C 0.03525(13) 0.1986(3) 0.08348(17) 0.0844(11) Uani 1 1 d .
H40A H 0.0150 0.1322 0.0614 0.101 Uiso 1 1 calc R
H40B H 0.0259 0.2411 0.1019 0.101 Uiso 1 1 calc R
O2 O 0.36744(7) 0.27722(16) -0.01470(8) 0.0559(5) Uani 1 1 d .
N3 N 0.36257(8) 0.1682(2) 0.04456(10) 0.0477(5) Uani 1 1 d .
N4 N 0.36943(8) 0.2538(2) 0.12227(11) 0.0533(6) Uani 1 1 d .
C17 C 0.36237(8) 0.3786(2) 0.05069(11) 0.0429(6) Uani 1 1 d .
C22 C 0.36625(9) 0.3650(2) 0.10107(12) 0.0471(6) Uani 1 1 d .
C15 C 0.35098(9) 0.1522(2) 0.08181(13) 0.0499(6) Uani 1 1 d .
C16 C 0.36353(8) 0.2719(2) 0.02337(11) 0.0434(6) Uani 1 1 d .
C18 C 0.36220(9) 0.4908(2) 0.03173(12) 0.0525(7) Uani 1 1 d .
H18A H 0.3602 0.4989 -0.0012 0.063 Uiso 1 1 calc R
C21 C 0.36972(11) 0.4674(3) 0.13087(14) 0.0613(8) Uani 1 1 d .
H21A H 0.3728 0.4607 0.1647 0.074 Uiso 1 1 calc R
C23 C 0.37424(10) 0.0422(2) 0.12059(14) 0.0594(7) Uani 1 1 d .
H23A H 0.3741 0.0468 0.1531 0.071 Uiso 1 1 calc R
H23B H 0.4054 0.0454 0.1390 0.071 Uiso 1 1 calc R
C19 C 0.36490(11) 0.5902(3) 0.06060(14) 0.0658(8) Uani 1 1 d .
H19A H 0.3642 0.6653 0.0472 0.079 Uiso 1 1 calc R
C20 C 0.36865(11) 0.5760(3) 0.11037(15) 0.0687(9) Uani 1 1 d .
H20A H 0.3705 0.6429 0.1302 0.082 Uiso 1 1 calc R
C24 C 0.35573(11) -0.0782(3) 0.09072(17) 0.0709(9) Uani 1 1 d .
H24A H 0.3503 -0.0788 0.0536 0.085 Uiso 1 1 calc R
H24B H 0.3782 -0.1380 0.1173 0.085 Uiso 1 1 calc R
C28 C 0.29982(10) 0.1515(3) 0.04206(16) 0.0731(9) Uani 1 1 d .
H28A H 0.2936 0.1478 0.0686 0.088 Uiso 1 1 calc R
H28B H 0.2883 0.2267 0.0210 0.088 Uiso 1 1 calc R
C27 C 0.27445(13) 0.0585(4) -0.00244(18) 0.0918(12) Uani 1 1 d .
H27A H 0.2883 0.0424 -0.0190 0.110 Uiso 1 1 calc R
H27B H 0.2445 0.0883 -0.0352 0.110 Uiso 1 1 calc R
C26 C 0.26996(12) -0.0606(3) 0.01924(18) 0.0827(10) Uani 1 1 d .
H26A H 0.2491 -0.0494 0.0253 0.099 Uiso 1 1 calc R
H26B H 0.2568 -0.1184 -0.0128 0.099 Uiso 1 1 calc R
C25 C 0.31251(13) -0.1111(3) 0.07607(19) 0.0826(10) Uani 1 1 d .
H25A H 0.3099 -0.1967 0.0736 0.099 Uiso 1 1 calc R
H25B H 0.3151 -0.0864 0.1096 0.099 Uiso 1 1 calc R
O4 O 0.12906(6) 0.47791(17) 0.25943(10) 0.0646(6) Uani 1 1 d .
N7 N 0.06957(8) 0.5973(2) 0.19610(11) 0.0489(6) Uani 1 1 d .
N8 N -0.00346(9) 0.5244(2) 0.13374(12) 0.0564(7) Uani 1 1 d .
C50 C 0.01043(9) 0.4216(2) 0.16614(11) 0.0470(6) Uani 1 1 d .
C45 C 0.05669(9) 0.4022(2) 0.21246(11) 0.0465(6) Uani 1 1 d .
C44 C 0.08787(9) 0.4944(2) 0.22517(12) 0.0476(6) Uani 1 1 d .
C43 C 0.02252(8) 0.6323(2) 0.16033(11) 0.0452(6) Uani 1 1 d .
C55 C -0.02266(9) 0.7697(2) 0.17247(13) 0.0535(7) Uani 1 1 d .
H55A H -0.0314 0.7676 0.1961 0.064 Uiso 1 1 calc R
H55B H -0.0473 0.7375 0.1328 0.064 Uiso 1 1 calc R
C49 C -0.01936(10) 0.3326(3) 0.15248(13) 0.0568(7) Uani 1 1 d .
H49A H -0.0502 0.3440 0.1219 0.068 Uiso 1 1 calc R
C51 C 0.00857(10) 0.7127(3) 0.10870(12) 0.0564(7) Uani 1 1 d .
H51A H 0.0211 0.6801 0.0923 0.068 Uiso 1 1 calc R
H51B H -0.0239 0.7092 0.0769 0.068 Uiso 1 1 calc R
C56 C 0.01823(9) 0.6918(2) 0.20270(11) 0.0488(6) Uani 1 1 d .
H56A H 0.0178 0.6306 0.2252 0.059 Uiso 1 1 calc R
H56B H 0.0448 0.7395 0.2316 0.059 Uiso 1 1 calc R
C48 C -0.00311(11) 0.2285(3) 0.18424(15) 0.0684(9) Uani 1 1 d .
H48A H -0.0232 0.1697 0.1749 0.082 Uiso 1 1 calc R
C46 C 0.07202(10) 0.2956(3) 0.24347(13) 0.0602(8) Uani 1 1 d .
H46A H 0.1027 0.2827 0.2739 0.072 Uiso 1 1 calc R
C53 C -0.01167(11) 0.9198(3) 0.11832(16) 0.0679(8) Uani 1 1 d .
H53A H -0.0035 1.0019 0.1208 0.081 Uiso 1 1 calc R
H53B H -0.0411 0.9077 0.0787 0.081 Uiso 1 1 calc R
C54 C -0.01509(11) 0.8985(3) 0.16532(15) 0.0630(8) Uani 1 1 d .
H54A H -0.0396 0.9458 0.1551 0.076 Uiso 1 1 calc R
H54B H 0.0123 0.9263 0.2040 0.076 Uiso 1 1 calc R
C47 C 0.04236(11) 0.2089(3) 0.22969(15) 0.0705(9) Uani 1 1 d .
H47A H 0.0528 0.1377 0.2508 0.085 Uiso 1 1 calc R
C52 C 0.02206(10) 0.8418(3) 0.12351(14) 0.0605(8) Uani 1 1 d .
H52A H 0.0257 0.8722 0.0964 0.073 Uiso 1 1 calc R
H52B H 0.0509 0.8474 0.1644 0.073 Uiso 1 1 calc R
H3 H 0.3666(10) 0.112(3) 0.0307(14) 0.068(10) Uiso 1 1 d .
H6 H 0.1222(11) 0.516(3) 0.1632(15) 0.069(10) Uiso 1 1 d .
H5 H 0.1102(10) 0.368(3) 0.0395(13) 0.049(9) Uiso 1 1 d .
H8 H -0.0263(10) 0.534(2) 0.1108(13) 0.040(9) Uiso 1 1 d .
H1 H 0.3252(10) 0.111(3) 0.1993(12) 0.054(8) Uiso 1 1 d .
H4 H 0.3674(10) 0.258(2) 0.1509(14) 0.057(8) Uiso 1 1 d .
H7 H 0.0857(10) 0.651(3) 0.2107(13) 0.058(9) Uiso 1 1 d .
H2 H 0.2063(12) 0.239(3) 0.1043(15) 0.074(10) Uiso 1 1 d .

loop_
_atom_site_aniso_label
_atom_site_aniso_U_11
_atom_site_aniso_U_22
_atom_site_aniso_U_33
_atom_site_aniso_U_23
_atom_site_aniso_U_13
_atom_site_aniso_U_12
O1 0.0439(11) 0.0543(11) 0.0691(12) 0.0109(9) 0.0355(10) 0.0048(8)
N1 0.0424(12) 0.0450(13) 0.0544(13) 0.0028(10) 0.0317(11) 0.0049(10)
N2 0.0391(13) 0.0624(15) 0.0505(14) 0.0106(11) 0.0241(12) 0.0069(11)
C3 0.0482(15) 0.0502(15) 0.0439(14) 0.0053(11) 0.0329(13) 0.0090(12)
C2 0.0426(15) 0.0512(15) 0.0392(13) 0.0046(11) 0.0279(12) 0.0033(12)
C8 0.0492(16) 0.0546(16) 0.0419(14) 0.0073(12) 0.0316(13) 0.0083(12)
C1 0.0408(14) 0.0496(15) 0.0436(14) 0.0005(11) 0.0269(12) 0.0019(11)
C4 0.0606(18) 0.0509(16) 0.0622(18) -0.0015(13) 0.0420(15) 0.0034(13)
C14 0.0629(18) 0.0527(16) 0.0493(16) -0.0026(12) 0.0381(15) -0.0016(13)
C9 0.0600(18) 0.0668(19) 0.0575(17) -0.0136(14) 0.0415(15) -0.0127(14)
C7 0.0550(18) 0.072(2) 0.0592(18) 0.0136(15) 0.0368(15) 0.0241(15)
C13 0.071(2) 0.073(2) 0.081(2) 0.0064(17) 0.0588(19) 0.0092(16)
C6 0.083(2) 0.061(2) 0.076(2) 0.0136(16) 0.053(2) 0.0287(18)
C10 0.082(2) 0.0563(19) 0.094(2) -0.0112(17) 0.062(2) -0.0029(16)
C5 0.087(3) 0.0494(17) 0.083(2) 0.0005(15) 0.059(2) 0.0089(16)
C12 0.095(3) 0.064(2) 0.097(3) 0.0079(18) 0.074(2) -0.0043(18)
C11 0.079(2) 0.0524(18) 0.098(3) 0.0002(17) 0.060(2) -0.0075(16)
O3 0.0669(13) 0.0675(13) 0.0526(11) 0.0019(9) 0.0406(11) 0.0131(10)
N5 0.0550(14) 0.0447(13) 0.0570(14) -0.0078(11) 0.0389(12) 0.0049(11)
N6 0.0597(15) 0.0530(14) 0.0519(14) -0.0064(11) 0.0385(13) -0.0051(11)
C31 0.0375(14) 0.0481(15) 0.0501(15) -0.0028(12) 0.0279(12) 0.0028(11)
C36 0.0396(14) 0.0475(15) 0.0561(16) -0.0070(12) 0.0328(13) -0.0019(11)
C30 0.0385(14) 0.0506(15) 0.0463(15) -0.0002(12) 0.0258(12) 0.0057(11)
C29 0.0407(14) 0.0433(14) 0.0530(15) -0.0017(11) 0.0294(13) 0.0041(11)
C32 0.0619(18) 0.0554(17) 0.0672(19) 0.0047(14) 0.0446(16) 0.0054(14)
C34 0.075(2) 0.0492(17) 0.100(3) -0.0214(17) 0.065(2) -0.0104(15)
C35 0.0618(18) 0.0555(17) 0.0717(19) -0.0176(14) 0.0494(17) -0.0101(14)
C42 0.0456(16) 0.0505(16) 0.077(2) 0.0077(14) 0.0366(16) 0.0069(13)
C33 0.077(2) 0.0458(17) 0.095(2) 0.0041(16) 0.060(2) 0.0034(15)
C37 0.0551(17) 0.0547(17) 0.0705(19) 0.0126(14) 0.0383(16) 0.0157(14)
C41 0.069(2) 0.088(2) 0.068(2) -0.0041(18) 0.0445(18) -0.0118(18)
C38 0.102(3) 0.110(3) 0.086(3) 0.034(2) 0.062(3) 0.043(3)
C39 0.127(4) 0.055(2) 0.113(3) 0.011(2) 0.093(3) 0.001(2)
C40 0.095(3) 0.077(2) 0.094(3) 0.003(2) 0.068(2) -0.021(2)
O2 0.0678(13) 0.0530(11) 0.0517(11) -0.0038(9) 0.0418(10) 0.0021(9)
N3 0.0524(14) 0.0386(12) 0.0505(13) -0.0065(10) 0.0336(12) 0.0010(10)
N4 0.0662(16) 0.0493(13) 0.0593(15) -0.0016(11) 0.0480(14) -0.0002(11)
C17 0.0390(13) 0.0419(13) 0.0420(14) -0.0053(10) 0.0246(12) -0.0004(10)
C22 0.0433(14) 0.0461(15) 0.0525(15) -0.0047(12) 0.0322(13) 0.0022(11)
C15 0.0463(15) 0.0465(15) 0.0602(17) 0.0024(12) 0.0369(14) 0.0021(12)
C16 0.0380(13) 0.0455(14) 0.0374(13) -0.0029(11) 0.0213(11) 0.0012(11)
C18 0.0515(16) 0.0471(15) 0.0491(15) -0.0017(12) 0.0294(13) 0.0004(12)
C21 0.071(2) 0.0590(18) 0.0617(18) -0.0086(14) 0.0476(17) 0.0037(15)
C23 0.0578(18) 0.0533(16) 0.0695(19) 0.0109(14) 0.0434(16) 0.0086(13)
C19 0.076(2) 0.0421(15) 0.068(2) -0.0028(14) 0.0433(17) 0.0004(14)
C20 0.080(2) 0.0468(17) 0.072(2) -0.0140(15) 0.0478(18) 0.0048(15)
C24 0.078(2) 0.0455(17) 0.107(3) 0.0129(16) 0.068(2) 0.0100(15)
C28 0.0459(17) 0.0594(19) 0.096(2) 0.0088(17) 0.0396(18) 0.0032(14)
C27 0.069(2) 0.102(3) 0.081(2) -0.010(2) 0.040(2) 0.002(2)
C26 0.071(2) 0.065(2) 0.107(3) -0.015(2) 0.057(2) -0.0192(18)
C25 0.086(3) 0.065(2) 0.113(3) 0.002(2) 0.073(2) -0.0115(19)
O4 0.0404(12) 0.0538(12) 0.0833(14) -0.0086(10) 0.0343(11) -0.0029(9)
N7 0.0448(13) 0.0456(13) 0.0537(14) -0.0065(11) 0.0317(12) -0.0096(11)
N8 0.0392(15) 0.0552(15) 0.0472(14) -0.0031(11) 0.0173(12) -0.0070(12)
C50 0.0445(15) 0.0493(15) 0.0442(14) -0.0083(12) 0.0283(12) -0.0066(12)
C45 0.0465(15) 0.0465(14) 0.0457(14) -0.0070(11) 0.0303(13) -0.0070(12)
C44 0.0441(16) 0.0488(15) 0.0480(15) -0.0119(12) 0.0299(13) -0.0049(12)
C43 0.0399(14) 0.0479(14) 0.0410(14) -0.0023(11) 0.0241(12) -0.0056(11)
C55 0.0455(15) 0.0626(17) 0.0531(16) 0.0035(13) 0.0331(14) 0.0001(13)
C49 0.0503(16) 0.0570(17) 0.0573(17) -0.0090(14) 0.0334(14) -0.0131(13)
C51 0.0577(17) 0.0645(18) 0.0476(16) 0.0013(13) 0.0353(14) -0.0020(14)
C56 0.0451(15) 0.0545(15) 0.0432(14) 0.0002(12) 0.0279(13) -0.0014(12)
C48 0.074(2) 0.0583(19) 0.075(2) -0.0066(16) 0.0505(19) -0.0195(16)
C46 0.0535(17) 0.0571(17) 0.0546(17) -0.0005(13) 0.0296(14) -0.0038(14)
C53 0.066(2) 0.0527(17) 0.082(2) 0.0157(15) 0.0475(18) 0.0031(14)
C54 0.0595(18) 0.0555(17) 0.075(2) 0.0007(15) 0.0454(17) 0.0042(14)
C47 0.073(2) 0.0549(18) 0.072(2) 0.0054(15) 0.0431(19) -0.0070(16)
C52 0.0620(18) 0.0618(18) 0.0663(19) 0.0105(14) 0.0463(16) -0.0028(14)

loop_
_atom_type_symbol
_atom_type_description
_atom_type_scat_dispersion_real
_atom_type_scat_dispersion_imag
_atom_type_scat_source
C C 0.0033 0.0016 'International Tables Vol C Tables 4.2.6.8 and 6.1.1.4'
H H 0.0000 0.0000 'International Tables Vol C Tables 4.2.6.8 and 6.1.1.4'
N N 0.0061 0.0033 'International Tables Vol C Tables 4.2.6.8 and 6.1.1.4'
O O 0.0106 0.0060 'International Tables Vol C Tables 4.2.6.8 and 6.1.1.4'

loop_
_geom_angle_atom_site_label_1
_geom_angle_atom_site_label_2
_geom_angle_atom_site_label_3
_geom_angle
C2 N1 C1 124.5(2)
C2 N1 H1 115.7(19)
C1 N1 H1 117.8(19)
C8 N2 C1 120.4(2)
C8 N2 H2 120(2)
C1 N2 H2 113(2)
C4 C3 C8 119.9(2)
C4 C3 C2 121.3(2)
C8 C3 C2 118.5(2)
O1 C2 N1 121.2(2)
O1 C2 C3 122.2(2)
N1 C2 C3 116.6(2)
N2 C8 C7 122.1(3)
N2 C8 C3 119.2(2)
C7 C8 C3 118.6(3)
N2 C1 N1 106.4(2)
N2 C1 C9 108.2(2)
N1 C1 C9 109.1(2)
N2 C1 C14 111.8(2)
N1 C1 C14 108.1(2)
C9 C1 C14 113.0(2)
C5 C4 C3 120.2(3)
C5 C4 H4A 119.9
C3 C4 H4A 119.9
C13 C14 C1 116.0(2)
C13 C14 H14A 108.3
C1 C14 H14A 108.3
C13 C14 H14B 108.3
C1 C14 H14B 108.3
H14A C14 H14B 107.4
C10 C9 C1 118.2(2)
C10 C9 H9A 107.8
C1 C9 H9A 107.8
C10 C9 H9B 107.8
C1 C9 H9B 107.8
H9A C9 H9B 107.1
C6 C7 C8 120.3(3)
C6 C7 H7A 119.8
C8 C7 H7A 119.8
C14 C13 C12 112.9(3)
C14 C13 H13A 109.0
C12 C13 H13A 109.0
C14 C13 H13B 109.0
C12 C13 H13B 109.0
H13A C13 H13B 107.8
C5 C6 C7 121.1(3)
C5 C6 H6A 119.5
C7 C6 H6A 119.5
C9 C10 C11 113.7(3)
C9 C10 H10A 108.8
C11 C10 H10A 108.8
C9 C10 H10B 108.8
C11 C10 H10B 108.8
H10A C10 H10B 107.7
C6 C5 C4 119.8(3)
C6 C5 H5A 120.1
C4 C5 H5A 120.1
C11 C12 C13 115.9(3)
C11 C12 H12A 108.3
C13 C12 H12A 108.3
C11 C12 H12B 108.3
C13 C12 H12B 108.3
H12A C12 H12B 107.4
C12 C11 C10 117.1(3)
C12 C11 H11A 108.0
C10 C11 H11A 108.0
C12 C11 H11B 108.0
C10 C11 H11B 108.0
H11A C11 H11B 107.3
C30 N5 C29 125.8(2)
C30 N5 H5 114(2)
C29 N5 H5 120(2)
C36 N6 C29 118.9(2)
C36 N6 H6 112(2)
C29 N6 H6 115(2)
C32 C31 C36 120.1(2)
C32 C31 C30 121.3(3)
C36 C31 C30 118.5(2)
N6 C36 C35 122.1(3)
N6 C36 C31 119.6(2)
C35 C36 C31 118.2(3)
O3 C30 N5 122.0(2)
O3 C30 C31 122.2(2)
N5 C30 C31 115.6(2)
N5 C29 N6 106.7(2)
N5 C29 C37 107.5(2)
N6 C29 C37 108.8(2)
N5 C29 C42 110.8(2)
N6 C29 C42 109.7(2)
C37 C29 C42 113.2(2)
C33 C32 C31 120.7(3)
C33 C32 H32A 119.6
C31 C32 H32A 119.6
C35 C34 C33 121.5(3)
C35 C34 H34A 119.3
C33 C34 H34A 119.3
C34 C35 C36 120.4(3)
C34 C35 H35A 119.8
C36 C35 H35A 119.8
C41 C42 C29 118.0(3)
C41 C42 H42A 107.8
C29 C42 H42A 107.8
C41 C42 H42B 107.8
C29 C42 H42B 107.8
H42A C42 H42B 107.1
C32 C33 C34 119.1(3)
C32 C33 H33A 120.5
C34 C33 H33A 120.5
C38 C37 C29 119.0(3)
C38 C37 H37A 107.6
C29 C37 H37A 107.6
C38 C37 H37B 107.6
C29 C37 H37B 107.6
H37A C37 H37B 107.0
C40 C41 C42 114.8(3)
C40 C41 H41A 108.6
C42 C41 H41A 108.6
C40 C41 H41B 108.6
C42 C41 H41B 108.6
H41A C41 H41B 107.6
C37 C38 C39 114.4(3)
C37 C38 H38A 108.7
C39 C38 H38A 108.7
C37 C38 H38B 108.7
C39 C38 H38B 108.7
H38A C38 H38B 107.6
C40 C39 C38 117.3(3)
C40 C39 H39A 108.0
C38 C39 H39A 108.0
C40 C39 H39B 108.0
C38 C39 H39B 108.0
H39A C39 H39B 107.2
C41 C40 C39 115.5(3)
C41 C40 H40A 108.4
C39 C40 H40A 108.4
C41 C40 H40B 108.4
C39 C40 H40B 108.4
H40A C40 H40B 107.5
C16 N3 C15 125.6(2)
C16 N3 H3 111(2)
C15 N3 H3 123(2)
C22 N4 C15 120.2(2)
C22 N4 H4 110.3(18)
C15 N4 H4 119.8(18)
C18 C17 C22 119.9(2)
C18 C17 C16 121.4(2)
C22 C17 C16 118.3(2)
N4 C22 C17 119.9(2)
N4 C22 C21 121.7(3)
C17 C22 C21 118.3(2)
N4 C15 N3 106.5(2)
N4 C15 C23 107.6(2)
N3 C15 C23 109.3(2)
N4 C15 C28 108.7(2)
N3 C15 C28 110.4(2)
C23 C15 C28 114.0(2)
O2 C16 N3 121.9(2)
O2 C16 C17 122.0(2)
N3 C16 C17 115.9(2)
C19 C18 C17 121.3(3)
C19 C18 H18A 119.4
C17 C18 H18A 119.4
C20 C21 C22 120.2(3)
C20 C21 H21A 119.9
C22 C21 H21A 119.9
C15 C23 C24 118.5(3)
C15 C23 H23A 107.7
C24 C23 H23A 107.7
C15 C23 H23B 107.7
C24 C23 H23B 107.7
H23A C23 H23B 107.1
C18 C19 C20 118.4(3)
C18 C19 H19A 120.8
C20 C19 H19A 120.8
C21 C20 C19 121.9(3)
C21 C20 H20A 119.0
C19 C20 H20A 119.0
C25 C24 C23 113.9(3)
C25 C24 H24A 108.8
C23 C24 H24A 108.8
C25 C24 H24B 108.8
C23 C24 H24B 108.8
H24A C24 H24B 107.7
C27 C28 C15 118.0(3)
C27 C28 H28A 107.8
C15 C28 H28A 107.8
C27 C28 H28B 107.8
C15 C28 H28B 107.8
H28A C28 H28B 107.1
C28 C27 C26 117.1(3)
C28 C27 H27A 108.0
C26 C27 H27A 108.0
C28 C27 H27B 108.0
C26 C27 H27B 108.0
H27A C27 H27B 107.3
C25 C26 C27 116.1(3)
C25 C26 H26A 108.3
C27 C26 H26A 108.3
C25 C26 H26B 108.3
C27 C26 H26B 108.3
H26A C26 H26B 107.4
C26 C25 C24 116.8(3)
C26 C25 H25A 108.1
C24 C25 H25A 108.1
C26 C25 H25B 108.1
C24 C25 H25B 108.1
H25A C25 H25B 107.3
C44 N7 C43 125.9(2)
C44 N7 H7 115(2)
C43 N7 H7 113(2)
C50 N8 C43 121.6(2)
C50 N8 H8 119(2)
C43 N8 H8 113(2)
N8 C50 C49 122.7(3)
N8 C50 C45 118.3(2)
C49 C50 C45 118.9(3)
C46 C45 C50 119.8(2)
C46 C45 C44 121.5(2)
C50 C45 C44 118.6(2)
O4 C44 N7 121.0(2)
O4 C44 C45 122.5(2)
N7 C44 C45 116.5(2)
N8 C43 N7 105.9(2)
N8 C43 C51 107.7(2)
N7 C43 C51 108.7(2)
N8 C43 C56 112.7(2)
N7 C43 C56 108.3(2)
C51 C43 C56 113.2(2)
C56 C55 C54 113.6(2)
C56 C55 H55A 108.8
C54 C55 H55A 108.8
C56 C55 H55B 108.8
C54 C55 H55B 108.8
H55A C55 H55B 107.7
C48 C49 C50 119.8(3)
C48 C49 H49A 120.1
C50 C49 H49A 120.1
C52 C51 C43 117.4(2)
C52 C51 H51A 108.0
C43 C51 H51A 108.0
C52 C51 H51B 108.0
C43 C51 H51B 108.0
H51A C51 H51B 107.2
C55 C56 C43 115.8(2)
C55 C56 H56A 108.3
C43 C56 H56A 108.3
C55 C56 H56B 108.3
C43 C56 H56B 108.3
H56A C56 H56B 107.4
C49 C48 C47 121.4(3)
C49 C48 H48A 119.3
C47 C48 H48A 119.3
C47 C46 C45 120.7(3)
C47 C46 H46A 119.7
C45 C46 H46A 119.7
C54 C53 C52 115.5(3)
C54 C53 H53A 108.4
C52 C53 H53A 108.4
C54 C53 H53B 108.4
C52 C53 H53B 108.4
H53A C53 H53B 107.5
C53 C54 C55 115.3(3)
C53 C54 H54A 108.4
C55 C54 H54A 108.4
C53 C54 H54B 108.4
C55 C54 H54B 108.4
H54A C54 H54B 107.5
C46 C47 C48 119.3(3)
C46 C47 H47A 120.3
C48 C47 H47A 120.3
C51 C52 C53 114.0(2)
C51 C52 H52A 108.8
C53 C52 H52A 108.8
C51 C52 H52B 108.8
C53 C52 H52B 108.8
H52A C52 H52B 107.7

loop_
_geom_bond_atom_site_label_1
_geom_bond_atom_site_label_2
_geom_bond_distance
O1 C2 1.252(3)
N1 C2 1.336(3)
N1 C1 1.466(3)
N1 H1 0.88(3)
N2 C8 1.366(4)
N2 C1 1.453(3)
N2 H2 0.87(3)
C3 C4 1.392(4)
C3 C8 1.399(4)
C3 C2 1.463(3)
C8 C7 1.398(4)
C1 C9 1.525(4)
C1 C14 1.535(4)
C4 C5 1.380(4)
C4 H4A 0.9300
C14 C13 1.510(4)
C14 H14A 0.9700
C14 H14B 0.9700
C9 C10 1.486(4)
C9 H9A 0.9700
C9 H9B 0.9700
C7 C6 1.372(5)
C7 H7A 0.9300
C13 C12 1.520(4)
C13 H13A 0.9700
C13 H13B 0.9700
C6 C5 1.369(5)
C6 H6A 0.9300
C10 C11 1.543(5)
C10 H10A 0.9700
C10 H10B 0.9700
C5 H5A 0.9300
C12 C11 1.500(5)
C12 H12A 0.9700
C12 H12B 0.9700
C11 H11A 0.9700
C11 H11B 0.9700
O3 C30 1.242(3)
N5 C30 1.333(4)
N5 C29 1.455(4)
N5 H5 0.73(3)
N6 C36 1.369(3)
N6 C29 1.462(3)
N6 H6 0.90(3)
C31 C32 1.386(4)
C31 C36 1.403(4)
C31 C30 1.469(4)
C36 C35 1.400(4)
C29 C37 1.528(4)
C29 C42 1.534(4)
C32 C33 1.374(4)
C32 H32A 0.9300
C34 C35 1.361(4)
C34 C33 1.380(5)
C34 H34A 0.9300
C35 H35A 0.9300
C42 C41 1.509(4)
C42 H42A 0.9700
C42 H42B 0.9700
C33 H33A 0.9300
C37 C38 1.469(5)
C37 H37A 0.9700
C37 H37B 0.9700
C41 C40 1.483(5)
C41 H41A 0.9700
C41 H41B 0.9700
C38 C39 1.564(6)
C38 H38A 0.9700
C38 H38B 0.9700
C39 C40 1.506(6)
C39 H39A 0.9700
C39 H39B 0.9700
C40 H40A 0.9700
C40 H40B 0.9700
O2 C16 1.239(3)
N3 C16 1.342(3)
N3 C15 1.465(4)
N3 H3 0.82(3)
N4 C22 1.373(3)
N4 C15 1.456(3)
N4 H4 0.90(3)
C17 C18 1.384(4)
C17 C22 1.403(4)
C17 C16 1.471(3)
C22 C21 1.405(4)
C15 C23 1.519(4)
C15 C28 1.534(4)
C18 C19 1.372(4)
C18 H18A 0.9300
C21 C20 1.357(4)
C21 H21A 0.9300
C23 C24 1.520(4)
C23 H23A 0.9700
C23 H23B 0.9700
C19 C20 1.389(4)
C19 H19A 0.9300
C20 H20A 0.9300
C24 C25 1.518(5)
C24 H24A 0.9700
C24 H24B 0.9700
C28 C27 1.446(5)
C28 H28A 0.9700
C28 H28B 0.9700
C27 C26 1.552(6)
C27 H27A 0.9700
C27 H27B 0.9700
C26 C25 1.496(5)
C26 H26A 0.9700
C26 H26B 0.9700
C25 H25A 0.9700
C25 H25B 0.9700
O4 C44 1.243(3)
N7 C44 1.337(3)
N7 C43 1.468(3)
N7 H7 0.77(3)
N8 C50 1.367(4)
N8 C43 1.447(3)
N8 H8 0.69(3)
C50 C49 1.395(4)
C50 C45 1.402(4)
C45 C46 1.385(4)
C45 C44 1.467(4)
C43 C51 1.531(4)
C43 C56 1.531(4)
C55 C56 1.514(4)
C55 C54 1.529(4)
C55 H55A 0.9700
C55 H55B 0.9700
C49 C48 1.370(4)
C49 H49A 0.9300
C51 C52 1.515(4)
C51 H51A 0.9700
C51 H51B 0.9700
C56 H56A 0.9700
C56 H56B 0.9700
C48 C47 1.379(5)
C48 H48A 0.9300
C46 C47 1.372(4)
C46 H46A 0.9300
C53 C54 1.506(4)
C53 C52 1.528(4)
C53 H53A 0.9700
C53 H53B 0.9700
C54 H54A 0.9700
C54 H54B 0.9700
C47 H47A 0.9300
C52 H52A 0.9700
C52 H52B 0.9700

loop_
_cod_related_entry_id
_cod_related_entry_database
_cod_related_entry_code
1 ChemSpider 8974792
